data_2216181
loop_
_publ_author_name
'Wen-Dong Song'
'De-Yun Ma'
'Chao-Hua Zhang'

_publ_section_title
;Poly[[diaquabis(\m~4~-benzene-1,3-dicarboxylato)(\m~3~-benzene-1,3-dicarboxylato)dierbium(III)]
 monohydrate]
;
_journal_coeditor_code ZL2067
_journal_issue 11
_journal_name_full 'Acta Crystallographica Section E'
_journal_page_first m2826
_journal_page_last m2827
_journal_paper_doi 10.1107/S1600536807051975
_journal_volume 63
_journal_year 2007
_chemical_formula_iupac '[Er2 (C8 H4 O4)3 (H2 O)2] , H2 O'
_chemical_formula_moiety 'C24 H16 Er2 O14 , H2 O'
_chemical_formula_sum 'C24 H18 Er2 O15'
_chemical_formula_weight 880.90
_chemical_name_systematic
;
Poly[[diaquabis(\m~4~-benzene-1,3-dicarboxylato)(\m~3~-benzene-1,3-
dicarboxylato)dierbium(III)] monohydrate]
;
_space_group_IT_number 14
_symmetry_cell_setting monoclinic
_symmetry_space_group_name_Hall '-P 2ybc'
_symmetry_space_group_name_H-M 'P 1 21/c 1'
_atom_sites_solution_hydrogens geom
_atom_sites_solution_primary direct
_atom_sites_solution_secondary difmap
_audit_creation_method SHELXL97
_cell_angle_alpha 90.00
_cell_angle_beta 103.9080(10)
_cell_angle_gamma 90.00
_cell_formula_units_Z 4
_cell_length_a 10.5553(2)
_cell_length_b 14.9526(3)
_cell_length_c 17.4798(3)
_cell_measurement_reflns_used 6000
_cell_measurement_temperature 293(2)
_cell_measurement_theta_max 28.00
_cell_measurement_theta_min 1.66
_cell_volume 2677.94(9)
_computing_cell_refinement 'SAINT (Bruker, 2004)'
_computing_data_collection 'APEX2 (Bruker, 2004)'
_computing_data_reduction 'SAINT (Bruker, 2004)'
_computing_molecular_graphics 'SHELXTL (Bruker, 2004)'
_computing_publication_material 'SHELXTL (Bruker, 2004)'
_computing_structure_refinement 'SHELXL97 (Sheldrick, 1997)'
_computing_structure_solution 'SHELXS97 (Sheldrick, 1997)'
_diffrn_ambient_temperature 293(2)
_diffrn_measured_fraction_theta_full 0.995
_diffrn_measured_fraction_theta_max 0.995
_diffrn_measurement_device_type 'Bruker APEXII area-detector'
_diffrn_measurement_method '\f and \w'
_diffrn_radiation_monochromator graphite
_diffrn_radiation_source 'fine-focus sealed tube'
_diffrn_radiation_type MoK\a
_diffrn_radiation_wavelength 0.71073
_diffrn_reflns_av_R_equivalents 0.0276
_diffrn_reflns_av_sigmaI/netI 0.0204
_diffrn_reflns_limit_h_max 13
_diffrn_reflns_limit_h_min -13
_diffrn_reflns_limit_k_max 19
_diffrn_reflns_limit_k_min -18
_diffrn_reflns_limit_l_max 22
_diffrn_reflns_limit_l_min -22
_diffrn_reflns_number 33045
_diffrn_reflns_theta_full 27.49
_diffrn_reflns_theta_max 27.49
_diffrn_reflns_theta_min 1.82
_diffrn_standards_number 0
_exptl_absorpt_coefficient_mu 6.300
_exptl_absorpt_correction_T_max 0.369
_exptl_absorpt_correction_T_min 0.248
_exptl_absorpt_correction_type multi-scan
_exptl_absorpt_process_details '(SADABS; Sheldrick, 1996)'
_exptl_crystal_colour red
_exptl_crystal_density_diffrn 2.185
_exptl_crystal_density_method 'not measured'
_exptl_crystal_description block
_exptl_crystal_F_000 1672
_exptl_crystal_size_max 0.25
_exptl_crystal_size_mid 0.19
_exptl_crystal_size_min 0.16
_refine_diff_density_max 0.735
_refine_diff_density_min -0.751
_refine_ls_extinction_method none
_refine_ls_goodness_of_fit_ref 1.060
_refine_ls_hydrogen_treatment mixed
_refine_ls_matrix_type full
_refine_ls_number_parameters 429
_refine_ls_number_reflns 6127
_refine_ls_number_restraints 68
_refine_ls_restrained_S_all 1.068
_refine_ls_R_factor_all 0.0221
_refine_ls_R_factor_gt 0.0188
_refine_ls_shift/su_max 0.002
_refine_ls_shift/su_mean 0.000
_refine_ls_structure_factor_coef Fsqd
_refine_ls_weighting_details 'calc w = 1/[\s^2^(Fo^2^)+(0.0206P)^2^+2.4501P] where P=(Fo^2^+2Fc^2^)/3'
_refine_ls_weighting_scheme calc
_refine_ls_wR_factor_gt 0.0434
_refine_ls_wR_factor_ref 0.0445
_reflns_number_gt 5579
_reflns_number_total 6127
_reflns_threshold_expression I>2\s(I)
_cod_data_source_file zl2067.cif
_cod_data_source_block I
_cod_original_sg_symbol_H-M 'P 21/c'
_cod_database_code 2216181
_cod_database_fobs_code 2216181

loop_
_symmetry_equiv_pos_as_xyz
'x, y, z'
'-x, y+1/2, -z+1/2'
'-x, -y, -z'
'x, -y-1/2, z-1/2'

loop_
_atom_site_type_symbol
_atom_site_label
_atom_site_fract_x
_atom_site_fract_y
_atom_site_fract_z
_atom_site_U_iso_or_equiv
_atom_site_adp_type
_atom_site_calc_flag
_atom_site_refinement_flags
_atom_site_occupancy
_atom_site_disorder_assembly
_atom_site_disorder_group
C C1 0.4248(3) 0.86190(19) 0.39035(18) 0.0260(6) Uani d . 1 . .
C C2 0.5658(3) 0.8382(2) 0.41007(18) 0.0265(6) Uani d . 1 . .
C C3 0.6091(3) 0.7605(2) 0.3798(2) 0.0345(7) Uani d . 1 . .
H H3 0.5493 0.7234 0.3468 0.041 Uiso calc R 1 . .
C C4 0.7393(3) 0.7386(2) 0.3985(2) 0.0414(9) Uani d . 1 . .
H H4 0.7672 0.6862 0.3790 0.050 Uiso calc R 1 . .
C C5 0.8288(3) 0.7944(2) 0.44620(19) 0.0329(7) Uani d . 1 . .
H H5 0.9170 0.7798 0.4581 0.039 Uiso calc R 1 . .
C C6 0.7880(3) 0.87251(19) 0.47671(17) 0.0231(6) Uani d . 1 . .
C C7 0.6560(3) 0.8938(2) 0.45889(17) 0.0232(6) Uani d . 1 . .
H H7 0.6279 0.9454 0.4796 0.028 Uiso calc R 1 . .
C C8 0.8849(3) 0.9284(2) 0.53231(16) 0.0228(6) Uani d . 1 . .
C C9 0.1432(3) 0.7014(2) 0.37867(17) 0.0261(6) Uani d . 1 A .
C C10 0.1544(4) 0.6373(2) 0.44503(19) 0.0356(8) Uani d D 1 . .
C C11 0.1555(11) 0.5435(4) 0.4307(4) 0.043(2) Uani d PDU 0.595(17) A 1
H H11 0.1552 0.5225 0.3806 0.051 Uiso calc PR 0.595(17) A 1
C C12 0.1570(14) 0.4837(4) 0.4916(4) 0.053(3) Uani d PDU 0.595(17) A 1
H H12 0.1670 0.4228 0.4837 0.064 Uiso calc PR 0.595(17) A 1
C C13 0.1438(13) 0.5141(4) 0.5636(4) 0.043(2) Uani d PDU 0.595(17) A 1
H H13 0.1346 0.4734 0.6022 0.052 Uiso calc PR 0.595(17) A 1
C C14 0.1441(4) 0.6070(2) 0.57907(19) 0.0406(9) Uani d D 1 . .
C C15 0.1481(17) 0.6677(5) 0.5196(4) 0.020(3) Uani d PDU 0.595(17) A 1
H H15 0.1466 0.7288 0.5294 0.024 Uiso calc PR 0.595(17) A 1
C C12' 0.241(2) 0.4969(8) 0.5074(6) 0.057(4) Uani d PDU 0.405(17) A 2
H H12' 0.2761 0.4402 0.5047 0.069 Uiso calc PR 0.405(17) A 2
C C13' 0.2122(17) 0.5254(7) 0.5762(6) 0.045(3) Uani d PDU 0.405(17) A 2
H H13' 0.2377 0.4908 0.6215 0.054 Uiso calc PR 0.405(17) A 2
C C11' 0.2174(15) 0.5528(6) 0.4422(7) 0.046(3) Uani d PDU 0.405(17) A 2
H H11' 0.2424 0.5356 0.3969 0.055 Uiso calc PR 0.405(17) A 2
C C15' 0.124(2) 0.6645(8) 0.5149(6) 0.023(5) Uani d PDU 0.405(17) A 2
H H15' 0.0898 0.7213 0.5185 0.028 Uiso calc PR 0.405(17) A 2
C C16 0.1198(3) 0.6381(2) 0.65529(17) 0.0277(6) Uani d . 1 A .
C C17 -0.1653(3) 0.9341(2) 0.26831(18) 0.0266(6) Uani d . 1 A .
C C18 -0.2393(3) 0.86014(19) 0.22034(18) 0.0255(6) Uani d . 1 . .
C C19 -0.3618(3) 0.8754(2) 0.1715(2) 0.0376(8) Uani d . 1 . .
H H19 -0.3973 0.9327 0.1679 0.045 Uiso calc R 1 . .
C C20 -0.4318(3) 0.8064(2) 0.1280(2) 0.0441(9) Uani d . 1 . .
H H20 -0.5135 0.8175 0.0949 0.053 Uiso calc R 1 . .
C C21 -0.3796(3) 0.7207(2) 0.1339(2) 0.0343(7) Uani d . 1 . .
H H21 -0.4271 0.6739 0.1057 0.041 Uiso calc R 1 . .
C C22 -0.2561(3) 0.70480(19) 0.18197(18) 0.0252(6) Uani d . 1 . .
C C23 -0.1856(3) 0.77463(19) 0.22438(17) 0.0238(6) Uani d . 1 . .
H H23 -0.1023 0.7643 0.2556 0.029 Uiso calc R 1 . .
C C24 -0.2007(3) 0.6126(2) 0.18770(17) 0.0249(6) Uani d . 1 A .
Er Er1 0.123252(11) 0.638620(8) 0.184714(7) 0.01869(4) Uani d . 1 . .
Er Er2 0.165788(12) 0.917258(8) 0.343349(7) 0.01900(4) Uani d . 1 . .
O O1 0.3531(2) 0.83950(16) 0.32336(13) 0.0330(5) Uani d . 1 . .
O O2 0.3765(2) 0.90475(15) 0.43797(13) 0.0344(5) Uani d . 1 . .
O O3 0.85407(19) 1.00772(14) 0.54583(11) 0.0250(4) Uani d . 1 . .
O O4 0.9920(2) 0.89345(16) 0.56502(12) 0.0325(5) Uani d . 1 . .
O O5 0.1421(3) 0.67059(18) 0.31182(13) 0.0471(7) Uani d . 1 . .
O O6 0.1334(2) 0.78295(14) 0.39261(13) 0.0342(5) Uani d . 1 . .
O O7 0.0848(2) 0.71862(14) 0.65904(13) 0.0323(5) Uani d . 1 . .
O O8 0.1330(3) 0.58356(15) 0.71069(13) 0.0393(6) Uani d . 1 . .
O O9 -0.0799(2) 0.60084(16) 0.20490(14) 0.0366(5) Uani d . 1 . .
O O10 -0.2784(2) 0.54756(14) 0.17309(14) 0.0338(5) Uani d . 1 . .
O O11 -0.0531(2) 0.91931(17) 0.30952(15) 0.0400(6) Uani d . 1 . .
O O12 -0.2207(2) 1.00858(15) 0.26555(15) 0.0430(6) Uani d . 1 . .
O O2W 0.2469(2) 0.60998(19) 0.09076(15) 0.0402(6) Uani d D 1 . .
H H3W 0.3236(16) 0.595(3) 0.103(3) 0.060 Uiso d D 1 . .
H H4W 0.221(4) 0.580(3) 0.0511(16) 0.060 Uiso d D 1 . .
O O3W 0.3326(2) 0.6988(2) 0.22505(18) 0.0520(8) Uani d D 1 . .
H H5W 0.347(5) 0.743(2) 0.254(2) 0.078 Uiso d D 1 . .
H H6W 0.398(3) 0.668(3) 0.227(3) 0.078 Uiso d D 1 . .
O O1WA 0.5067(13) 0.5632(10) 0.2455(10) 0.0634(18) Uani d PD 0.339(12) B 3
H H1WA 0.5571(14) 0.549(4) 0.2180(16) 0.095 Uiso d PD 0.339(12) B 3
H H2WA 0.459(5) 0.520(2) 0.2300(15) 0.095 Uiso d PD 0.339(12) B 3
O O1WB 0.4793(6) 0.5556(5) 0.1995(5) 0.0634(18) Uani d PD 0.661(12) B 4
H H1WB 0.5571(14) 0.549(4) 0.2180(16) 0.095 Uiso d PD 0.661(12) B 4
H H2WB 0.459(5) 0.520(2) 0.2300(15) 0.095 Uiso d PD 0.661(12) B 4

loop_
_atom_site_aniso_label
_atom_site_aniso_U_11
_atom_site_aniso_U_22
_atom_site_aniso_U_33
_atom_site_aniso_U_12
_atom_site_aniso_U_13
_atom_site_aniso_U_23
C1 0.0277(16) 0.0197(14) 0.0283(16) -0.0009(12) 0.0022(13) -0.0013(12)
C2 0.0262(15) 0.0262(15) 0.0246(15) 0.0017(12) 0.0013(12) -0.0026(12)
C3 0.0336(17) 0.0279(17) 0.0358(18) 0.0034(13) -0.0039(14) -0.0105(14)
C4 0.041(2) 0.0354(19) 0.044(2) 0.0154(15) 0.0030(16) -0.0146(16)
C5 0.0262(16) 0.0369(18) 0.0332(17) 0.0119(14) 0.0026(13) -0.0051(14)
C6 0.0215(14) 0.0260(15) 0.0207(14) 0.0034(11) 0.0030(11) 0.0033(11)
C7 0.0250(15) 0.0216(14) 0.0224(14) 0.0028(11) 0.0045(12) -0.0020(11)
C8 0.0228(14) 0.0307(16) 0.0159(13) 0.0029(12) 0.0067(11) 0.0021(11)
C9 0.0286(15) 0.0296(16) 0.0198(14) 0.0007(12) 0.0053(12) 0.0041(12)
C10 0.065(2) 0.0231(16) 0.0209(15) 0.0101(15) 0.0143(15) 0.0026(12)
C11 0.083(6) 0.026(3) 0.023(3) 0.003(3) 0.020(4) -0.002(2)
C12 0.106(7) 0.019(3) 0.038(4) 0.007(4) 0.025(4) -0.002(3)
C13 0.080(6) 0.022(3) 0.032(4) 0.005(3) 0.022(4) 0.005(2)
C14 0.081(3) 0.0238(16) 0.0207(16) 0.0138(17) 0.0187(17) 0.0028(13)
C15 0.022(5) 0.014(4) 0.022(4) 0.004(3) 0.002(3) -0.001(3)
C12' 0.097(9) 0.041(6) 0.040(5) 0.024(6) 0.029(6) 0.002(4)
C13' 0.073(8) 0.034(5) 0.030(5) 0.015(5) 0.018(5) 0.014(4)
C11' 0.075(8) 0.037(5) 0.030(5) 0.017(5) 0.021(5) 0.002(4)
C15' 0.026(9) 0.024(6) 0.019(6) 0.001(4) 0.003(4) -0.002(4)
C16 0.0399(18) 0.0247(15) 0.0180(14) -0.0029(13) 0.0059(13) -0.0032(12)
C17 0.0295(16) 0.0238(15) 0.0258(15) -0.0083(12) 0.0053(13) -0.0003(12)
C18 0.0254(15) 0.0211(14) 0.0289(16) -0.0035(11) 0.0045(12) -0.0014(12)
C19 0.0329(18) 0.0197(16) 0.053(2) 0.0064(13) -0.0043(16) -0.0024(14)
C20 0.0330(19) 0.0287(18) 0.057(2) 0.0042(14) -0.0153(16) -0.0053(17)
C21 0.0303(17) 0.0240(16) 0.0433(19) -0.0023(13) -0.0014(14) -0.0088(14)
C22 0.0270(15) 0.0203(14) 0.0304(16) 0.0014(12) 0.0112(12) 0.0012(12)
C23 0.0198(14) 0.0232(15) 0.0288(15) 0.0001(11) 0.0065(12) 0.0023(12)
C24 0.0321(17) 0.0214(14) 0.0248(15) 0.0051(12) 0.0138(13) 0.0019(12)
Er1 0.01977(7) 0.01790(7) 0.01744(7) -0.00041(4) 0.00257(5) 0.00048(5)
Er2 0.02283(7) 0.01816(7) 0.01542(7) -0.00301(5) 0.00344(5) -0.00120(5)
O1 0.0238(11) 0.0396(13) 0.0324(12) -0.0005(9) 0.0003(9) -0.0148(10)
O2 0.0303(12) 0.0374(13) 0.0319(12) 0.0081(10) 0.0007(10) -0.0122(10)
O3 0.0265(11) 0.0291(11) 0.0182(10) -0.0003(9) 0.0029(8) -0.0022(8)
O4 0.0247(11) 0.0443(13) 0.0248(11) 0.0077(10) -0.0016(9) 0.0003(10)
O5 0.079(2) 0.0455(15) 0.0171(11) -0.0018(14) 0.0119(12) 0.0012(10)
O6 0.0466(14) 0.0240(12) 0.0356(12) 0.0014(10) 0.0168(11) 0.0102(9)
O7 0.0494(14) 0.0213(11) 0.0296(12) -0.0020(10) 0.0162(10) -0.0068(9)
O8 0.0684(17) 0.0319(13) 0.0176(11) -0.0004(11) 0.0105(11) 0.0037(9)
O9 0.0314(13) 0.0375(13) 0.0462(14) 0.0111(10) 0.0199(11) 0.0119(11)
O10 0.0384(13) 0.0187(11) 0.0455(14) 0.0026(9) 0.0125(11) -0.0041(10)
O11 0.0293(13) 0.0465(15) 0.0396(14) -0.0114(11) -0.0010(11) -0.0036(11)
O12 0.0498(15) 0.0200(12) 0.0528(16) -0.0052(10) -0.0001(12) -0.0092(11)
O2W 0.0273(12) 0.0592(17) 0.0346(14) -0.0048(12) 0.0086(11) -0.0237(12)
O3W 0.0266(13) 0.0621(19) 0.0632(18) -0.0064(12) 0.0028(12) -0.0415(15)
O1WA 0.036(3) 0.066(3) 0.092(5) 0.005(2) 0.024(4) 0.008(4)
O1WB 0.036(3) 0.066(3) 0.092(5) 0.005(2) 0.024(4) 0.008(4)

loop_
_atom_type_symbol
_atom_type_description
_atom_type_scat_dispersion_real
_atom_type_scat_dispersion_imag
_atom_type_scat_source
C C 0.0033 0.0016 'International Tables Vol C Tables 4.2.6.8 and 6.1.1.4'
H H 0.0000 0.0000 'International Tables Vol C Tables 4.2.6.8 and 6.1.1.4'
O O 0.0106 0.0060 'International Tables Vol C Tables 4.2.6.8 and 6.1.1.4'
Er Er -0.2586 4.9576 'International Tables Vol C Tables 4.2.6.8 and 6.1.1.4'

loop_
_geom_angle_atom_site_label_1
_geom_angle_atom_site_label_2
_geom_angle_atom_site_label_3
_geom_angle_site_symmetry_1
_geom_angle_site_symmetry_3
_geom_angle
O2 C1 O1 . . 119.9(3)
O2 C1 C2 . . 120.8(3)
O1 C1 C2 . . 119.3(3)
O2 C1 Er2 . . 61.10(16)
O1 C1 Er2 . . 58.93(15)
C2 C1 Er2 . . 174.7(2)
C7 C2 C3 . . 119.4(3)
C7 C2 C1 . . 119.9(3)
C3 C2 C1 . . 120.7(3)
C4 C3 C2 . . 120.5(3)
C4 C3 H3 . . 119.7
C2 C3 H3 . . 119.7
C3 C4 C5 . . 120.0(3)
C3 C4 H4 . . 120.0
C5 C4 H4 . . 120.0
C4 C5 C6 . . 120.5(3)
C4 C5 H5 . . 119.7
C6 C5 H5 . . 119.7
C7 C6 C5 . . 119.5(3)
C7 C6 C8 . . 120.9(3)
C5 C6 C8 . . 119.5(3)
C6 C7 C2 . . 120.1(3)
C6 C7 H7 . . 120.0
C2 C7 H7 . . 120.0
O4 C8 O3 . . 123.4(3)
O4 C8 C6 . . 117.9(3)
O3 C8 C6 . . 118.7(3)
O6 C9 O5 . . 123.8(3)
O6 C9 C10 . . 118.1(3)
O5 C9 C10 . . 118.1(3)
C15 C10 C11 . . 119.2(5)
C15' C10 C11 . . 117.0(6)
C15 C10 C11' . . 116.4(6)
C15' C10 C11' . . 119.5(7)
C15 C10 C9 . . 120.3(4)
C15' C10 C9 . . 120.2(4)
C11 C10 C9 . . 120.0(4)
C11' C10 C9 . . 119.4(5)
C12 C11 C10 . . 120.0(6)
C12 C11 H11 . . 120.0
C10 C11 H11 . . 120.0
C13 C12 C11 . . 120.2(6)
C13 C12 H12 . . 119.9
C11 C12 H12 . . 119.9
C12 C13 C14 . . 120.2(6)
C12 C13 H13 . . 119.9
C14 C13 H13 . . 119.9
C15' C14 C13 . . 117.5(6)
C15 C14 C13 . . 119.9(5)
C15' C14 C13' . . 119.0(6)
C15 C14 C13' . . 115.3(6)
C15' C14 C16 . . 120.1(5)
C15 C14 C16 . . 120.5(4)
C13 C14 C16 . . 119.0(4)
C13' C14 C16 . . 119.8(5)
C14 C15 C10 . . 120.1(6)
C14 C15 H15 . . 119.9
C10 C15 H15 . . 119.9
C13' C12' C11' . . 119.8(10)
C13' C12' H12' . . 120.1
C11' C12' H12' . . 120.1
C12' C13' C14 . . 121.1(8)
C12' C13' H13' . . 119.5
C14 C13' H13' . . 119.5
C12' C11' C10 . . 119.8(9)
C12' C11' H11' . . 120.1
O8 C16 O7 . . 124.1(3)
O8 C16 C14 . . 118.5(3)
O7 C16 C14 . . 117.3(3)
O11 C17 O12 . . 123.3(3)
O11 C17 C18 . . 119.3(3)
O12 C17 C18 . . 117.4(3)
C19 C18 C23 . . 119.3(3)
C19 C18 C17 . . 120.6(3)
C23 C18 C17 . . 120.1(3)
C20 C19 C18 . . 120.7(3)
C20 C19 H19 . . 119.6
C18 C19 H19 . . 119.6
C19 C20 C21 . . 119.7(3)
C19 C20 H20 . . 120.1
C21 C20 H20 . . 120.1
C20 C21 C22 . . 120.0(3)
C20 C21 H21 . . 120.0
C22 C21 H21 . . 120.0
C23 C22 C21 . . 119.9(3)
C23 C22 C24 . . 120.6(3)
C21 C22 C24 . . 119.6(3)
C22 C23 C18 . . 120.3(3)
C22 C23 H23 . . 119.9
C18 C23 H23 . . 119.9
O9 C24 O10 . . 121.1(3)
O9 C24 C22 . . 120.4(3)
O10 C24 C22 . . 118.4(3)
O7 Er1 O5 4_575 . 87.89(9)
O7 Er1 O4 4_575 4_475 88.57(9)
O5 Er1 O4 . 4_475 148.43(9)
O7 Er1 O12 4_575 2_545 162.37(9)
O5 Er1 O12 . 2_545 83.04(10)
O4 Er1 O12 4_475 2_545 107.00(9)
O7 Er1 O9 4_575 . 97.76(8)
O5 Er1 O9 . . 76.46(10)
O4 Er1 O9 4_475 . 72.98(8)
O12 Er1 O9 2_545 . 94.78(9)
O7 Er1 O3W 4_575 . 78.59(10)
O5 Er1 O3W . . 76.44(10)
O4 Er1 O3W 4_475 . 133.26(9)
O12 Er1 O3W 2_545 . 84.59(10)
O9 Er1 O3W . . 152.77(9)
O7 Er1 O2W 4_575 . 98.02(9)
O5 Er1 O2W . . 142.72(10)
O4 Er1 O2W 4_475 . 68.79(8)
O12 Er1 O2W 2_545 . 80.58(10)
O9 Er1 O2W . . 138.00(9)
O3W Er1 O2W . . 68.87(9)
O11 Er2 O6 . . 82.59(9)
O11 Er2 O8 . 4_575 80.53(9)
O6 Er2 O8 . 4_575 112.88(8)
O11 Er2 O3 . 3_676 85.32(8)
O6 Er2 O3 . 3_676 93.46(8)
O8 Er2 O3 4_575 3_676 147.91(8)
O11 Er2 O10 . 2 118.58(8)
O6 Er2 O10 . 2 157.37(9)
O8 Er2 O10 4_575 2 80.53(8)
O3 Er2 O10 3_676 2 81.27(8)
O11 Er2 O1 . . 143.48(8)
O6 Er2 O1 . . 80.12(8)
O8 Er2 O1 4_575 . 77.04(9)
O3 Er2 O1 3_676 . 127.49(7)
O10 Er2 O1 2 . 85.68(8)
O11 Er2 O2 . . 153.31(9)
O6 Er2 O2 . . 82.50(8)
O8 Er2 O2 4_575 . 125.81(9)
O3 Er2 O2 3_676 . 73.63(7)
O10 Er2 O2 2 . 74.89(8)
O1 Er2 O2 . . 53.87(7)
O11 Er2 C1 . . 163.29(9)
O6 Er2 C1 . . 81.38(9)
O8 Er2 C1 4_575 . 101.46(9)
O3 Er2 C1 3_676 . 100.30(8)
O10 Er2 C1 2 . 77.99(8)
O1 Er2 C1 . . 27.23(8)
O2 Er2 C1 . . 26.69(8)
C1 O1 Er2 . . 93.85(17)
C1 O2 Er2 . . 92.22(18)
C8 O3 Er2 . 3_676 134.08(18)
C8 O4 Er1 . 4_676 142.64(19)
C9 O5 Er1 . . 169.8(2)
C9 O6 Er2 . . 140.3(2)
C16 O7 Er1 . 4_576 153.1(2)
C16 O8 Er2 . 4_576 139.5(2)
C24 O9 Er1 . . 148.6(2)
C24 O10 Er2 . 2_545 110.14(18)
C17 O11 Er2 . . 158.2(2)
C17 O12 Er1 . 2 125.5(2)
Er1 O2W H3W . . 123(3)
Er1 O2W H4W . . 124(3)
H3W O2W H4W . . 100(4)
Er1 O3W H5W . . 121(3)
Er1 O3W H6W . . 122(4)
H5W O3W H6W . . 113(5)
H1WA O1WA H2WA . . 92(5)
H2WA O1WA H1WB . . 92(5)
H1WA O1WA H2WB . . 92(5)
H1WB O1WA H2WB . . 92(5)
H1WA O1WB H2WA . . 93(5)
H2WA O1WB H1WB . . 93(5)
H1WA O1WB H2WB . . 93(5)
H1WB O1WB H2WB . . 93(5)

loop_
_geom_bond_atom_site_label_1
_geom_bond_atom_site_label_2
_geom_bond_site_symmetry_2
_geom_bond_distance
C1 O2 . 1.251(4)
C1 O1 . 1.277(4)
C1 C2 . 1.488(4)
C1 Er2 . 2.784(3)
C2 C7 . 1.391(4)
C2 C3 . 1.398(4)
C3 C4 . 1.374(5)
C3 H3 . 0.9300
C4 C5 . 1.380(5)
C4 H4 . 0.9300
C5 C6 . 1.395(4)
C5 H5 . 0.9300
C6 C7 . 1.390(4)
C6 C8 . 1.487(4)
C7 H7 . 0.9300
C8 O4 . 1.252(3)
C8 O3 . 1.268(3)
C9 O6 . 1.253(4)
C9 O5 . 1.253(4)
C9 C10 . 1.487(4)
C10 C15 . 1.397(6)
C10 C15' . 1.397(8)
C10 C11 . 1.424(6)
C10 C11' . 1.434(8)
C11 C12 . 1.388(7)
C11 H11 . 0.9300
C12 C13 . 1.376(7)
C12 H12 . 0.9300
C13 C14 . 1.415(6)
C13 H13 . 0.9300
C14 C15' . 1.389(8)
C14 C15 . 1.389(6)
C14 C13' . 1.422(8)
C14 C16 . 1.491(4)
C15 H15 . 0.9300
C12' C13' . 1.376(9)
C12' C11' . 1.388(9)
C12' H12' . 0.9300
C13' H13' . 0.9300
C11' H11' . 0.9300
C15' H15' . 0.9300
C16 O8 . 1.248(4)
C16 O7 . 1.265(4)
C17 O11 . 1.249(4)
C17 O12 . 1.254(4)
C17 C18 . 1.490(4)
C18 C19 . 1.386(4)
C18 C23 . 1.393(4)
C19 C20 . 1.386(5)
C19 H19 . 0.9300
C20 C21 . 1.390(5)
C20 H20 . 0.9300
C21 C22 . 1.391(4)
C21 H21 . 0.9300
C22 C23 . 1.388(4)
C22 C24 . 1.491(4)
C23 H23 . 0.9300
C24 O9 . 1.250(4)
C24 O10 . 1.258(4)
Er1 O7 4_575 2.199(2)
Er1 O5 . 2.234(2)
Er1 O4 4_475 2.266(2)
Er1 O12 2_545 2.273(2)
Er1 O9 . 2.325(2)
Er1 O3W . 2.333(2)
Er1 O2W . 2.370(2)
Er2 O11 . 2.243(2)
Er2 O6 . 2.243(2)
Er2 O8 4_575 2.261(2)
Er2 O3 3_676 2.2913(19)
Er2 O10 2 2.336(2)
Er2 O1 . 2.390(2)
Er2 O2 . 2.439(2)
O3 Er2 3_676 2.2913(19)
O4 Er1 4_676 2.266(2)
O7 Er1 4_576 2.199(2)
O8 Er2 4_576 2.261(2)
O10 Er2 2_545 2.336(2)
O12 Er1 2 2.273(2)
O2W H3W . 0.817(10)
O2W H4W . 0.819(10)
O3W H5W . 0.819(10)
O3W H6W . 0.822(10)
O1WA H1WA . 0.825(10)
O1WA H2WA . 0.822(10)
O1WA H1WB . 0.825(10)
O1WA H2WB . 0.822(10)
O1WB H1WA . 0.813(10)
O1WB H2WA . 0.817(10)
O1WB H1WB . 0.813(10)
O1WB H2WB . 0.817(10)

loop_
_geom_hbond_atom_site_label_D
_geom_hbond_atom_site_label_H
_geom_hbond_atom_site_label_A
_geom_hbond_site_symmetry_A
_geom_hbond_distance_DH
_geom_hbond_distance_HA
_geom_hbond_distance_DA
_geom_hbond_angle_DHA
O1WB H2WB O12 2_545 0.817(10) 2.54(5) 3.019(7) 118(5)
O1WB H1WB O10 1_655 0.813(10) 2.071(19) 2.709(6) 135(3)
O3W H6W O1WB . 0.822(10) 2.00(3) 2.742(7) 150(5)
O2W H3W O1WB . 0.817(10) 2.13(3) 2.837(8) 144(4)
O2W H4W O3 2_645 0.819(10) 2.002(11) 2.820(3) 176(5)
O1WA H2WA O12 2_545 0.822(10) 2.54(5) 3.087(14) 125(5)
O1WA H1WA O10 1_655 0.825(10) 2.071(19) 2.862(14) 160(4)
O3W H6W O1WA . 0.822(10) 1.93(3) 2.702(14) 157(5)
O2W H3W O1WA . 0.817(10) 2.80(4) 3.429(16) 135(4)
O3W H5W O1 . 0.819(10) 1.881(14) 2.692(3) 170(5)
